data_4022445
loop_
_publ_author_name
'Franciszek S\;aczewski'
'Jaros\/law S\;aczewski'
'Maria Gdaniec'

_publ_section_title
;
 Synthesis, Molecular Structure, and Applications of
 2-Hydroxylamino-4,5-dihydroimidazolium-O-sulfonate to the
 Synthesis of Novel Heterocyclic Ring Systems
;
_journal_name_full 'Journal of Organic Chemistry'
_journal_page_first 4791
_journal_page_last 4796
_journal_paper_doi 10.1021/jo034309n
_journal_volume 68
_journal_year 2003
_chemical_formula_sum 'C10 H17 N3 O'
_chemical_formula_weight 195.27
_chemical_melting_point 213.0(10)
_chemical_name_systematic
;
6,7-dihydro-3-spiro(4-methylcyclohexyl)-5H-imidazo[2,1-c][1,2,4]oxadiazole
;
_space_group_IT_number 14
_symmetry_cell_setting monoclinic
_symmetry_space_group_name_Hall '-P 2ybc'
_symmetry_space_group_name_H-M 'P 1 21/c 1'
_atom_sites_solution_hydrogens difmap
_atom_sites_solution_primary direct
_atom_sites_solution_secondary difmap
_audit_creation_method SHELXL-97
_cell_angle_alpha 90.00
_cell_angle_beta 115.541(13)
_cell_angle_gamma 90.00
_cell_formula_units_Z 4
_cell_length_a 10.6922(14)
_cell_length_b 9.8340(13)
_cell_length_c 10.9612(14)
_cell_measurement_temperature 294(2)
_cell_volume 1039.9(2)
_computing_cell_refinement 'KM4RED, Version 1.166, 2000'
_computing_data_collection 'KM4CCD, Version 1.166, 2000'
_computing_data_reduction 'KM4RED, Version 1.166, 2000'
_computing_molecular_graphics
;
Stereochemical Workstation, Siemens Analytical X-Ray Instruments, Inc., 1989.
;
_computing_publication_material 'SHELXL-97 (Sheldrick, 1997)'
_computing_structure_refinement 'SHELXL-97 (Sheldrick, 1997)'
_computing_structure_solution 'SHELXS-97 (Sheldrick, 1990)'
_diffrn_ambient_temperature 294(2)
_diffrn_measured_fraction_theta_full 0.997
_diffrn_measured_fraction_theta_max 0.997
_diffrn_measurement_device_type 'KumaCCD diffractometer'
_diffrn_measurement_method '\o scan'
_diffrn_radiation_monochromator graphite
_diffrn_radiation_source 'fine-focus sealed tube'
_diffrn_radiation_type MoK\a
_diffrn_radiation_wavelength 0.71073
_diffrn_reflns_av_R_equivalents 0.0362
_diffrn_reflns_av_sigmaI/netI 0.0282
_diffrn_reflns_limit_h_max 10
_diffrn_reflns_limit_h_min -12
_diffrn_reflns_limit_k_max 11
_diffrn_reflns_limit_k_min -10
_diffrn_reflns_limit_l_max 13
_diffrn_reflns_limit_l_min -13
_diffrn_reflns_number 5091
_diffrn_reflns_theta_full 25.01
_diffrn_reflns_theta_max 25.01
_diffrn_reflns_theta_min 4.09
_diffrn_standards_decay_% <1.5
_diffrn_standards_interval_count 50
_exptl_absorpt_coefficient_mu 0.083
_exptl_absorpt_correction_type none
_exptl_crystal_colour colorless
_exptl_crystal_density_diffrn 1.247
_exptl_crystal_density_method 'not measured'
_exptl_crystal_description block
_exptl_crystal_F_000 424
_exptl_crystal_size_max 0.60
_exptl_crystal_size_mid 0.30
_exptl_crystal_size_min 0.20
_refine_diff_density_max 0.163
_refine_diff_density_min -0.197
_refine_diff_density_rms 0.036
_refine_ls_extinction_method none
_refine_ls_goodness_of_fit_ref 1.153
_refine_ls_hydrogen_treatment refall
_refine_ls_matrix_type full
_refine_ls_number_parameters 195
_refine_ls_number_reflns 1832
_refine_ls_number_restraints 0
_refine_ls_restrained_S_all 1.153
_refine_ls_R_factor_all 0.0537
_refine_ls_R_factor_gt 0.0445
_refine_ls_shift/su_max 0.031
_refine_ls_shift/su_mean 0.005
_refine_ls_structure_factor_coef Fsqd
_refine_ls_weighting_details 'calc w=1/[\s^2^(Fo^2^)+(0.0619P)^2^+0.1129P] where P=(Fo^2^+2Fc^2^)/3'
_refine_ls_weighting_scheme calc
_refine_ls_wR_factor_gt 0.1123
_refine_ls_wR_factor_ref 0.1200
_reflns_number_gt 1591
_reflns_number_total 1832
_reflns_threshold_expression >2sigma(I)
_cod_data_source_file jo034309nsi20030314_024222_4.cif
_cod_data_source_block cmpd-7
_cod_depositor_comments
;
The following automatic conversions were performed:

'_chemical_melting_point' value '212-214' was changed to '213.0(10)'
- the average value was taken and precision was estimated.

Automatic conversion script
Id: cif_fix_values 1646 2011-03-28 12:23:43Z adriana 
;
_cod_original_sg_symbol_H-M 'P 21/c'
_cod_database_code 4022445

loop_
_symmetry_equiv_pos_as_xyz
'x, y, z'
'-x, y+1/2, -z+1/2'
'-x, -y, -z'
'x, -y-1/2, z-1/2'

loop_
_atom_site_label
_atom_site_type_symbol
_atom_site_fract_x
_atom_site_fract_y
_atom_site_fract_z
_atom_site_U_iso_or_equiv
_atom_site_adp_type
_atom_site_occupancy
_atom_site_symmetry_multiplicity
_atom_site_calc_flag
N1 N 0.36875(15) 0.05259(13) 0.33392(13) 0.0441(4) Uani 1 1 d
O2 O 0.28439(11) 0.04032(11) 0.18671(11) 0.0452(3) Uani 1 1 d
C3 C 0.34758(16) 0.12606(15) 0.12030(15) 0.0369(4) Uani 1 1 d
N4 N 0.49188(13) 0.11926(13) 0.22087(12) 0.0384(3) Uani 1 1 d
C5 C 0.60581(19) 0.21444(19) 0.24634(18) 0.0479(5) Uani 1 1 d
H5B H 0.648(2) 0.1992(19) 0.185(2) 0.062(6) Uiso 1 1 d
H5A H 0.5710(19) 0.3068(19) 0.2395(18) 0.053(5) Uiso 1 1 d
C6 C 0.70272(19) 0.1759(2) 0.39219(17) 0.0498(5) Uani 1 1 d
H6B H 0.7632(19) 0.251(2) 0.4441(19) 0.059(5) Uiso 1 1 d
H6A H 0.767(2) 0.093(2) 0.3940(19) 0.063(5) Uiso 1 1 d
N7 N 0.60394(16) 0.13828(15) 0.44692(14) 0.0477(4) Uani 1 1 d
H7 H 0.6330(19) 0.091(2) 0.521(2) 0.061(6) Uiso 1 1 d
C8 C 0.48523(17) 0.09831(14) 0.34123(15) 0.0378(4) Uani 1 1 d
C9 C 0.32580(18) 0.05953(18) -0.01143(17) 0.0428(4) Uani 1 1 d
H9B H 0.3797(17) 0.1110(17) -0.0512(17) 0.047(5) Uiso 1 1 d
H9A H 0.3677(18) -0.0325(19) 0.0081(18) 0.051(5) Uiso 1 1 d
C10 C 0.17419(18) 0.05832(19) -0.11174(19) 0.0478(4) Uani 1 1 d
H10B H 0.165(2) 0.0162(19) -0.197(2) 0.060(5) Uiso 1 1 d
H10A H 0.1232(19) -0.002(2) -0.0753(19) 0.056(5) Uiso 1 1 d
C11 C 0.10836(18) 0.19858(18) -0.13632(17) 0.0477(4) Uani 1 1 d
H11 H 0.1563(18) 0.2525(19) -0.1766(18) 0.052(5) Uiso 1 1 d
C12 C 0.1315(2) 0.2632(2) -0.0016(2) 0.0524(5) Uani 1 1 d
H12B H 0.078(2) 0.211(2) 0.041(2) 0.068(6) Uiso 1 1 d
H12A H 0.093(2) 0.350(2) -0.0159(19) 0.064(6) Uiso 1 1 d
C13 C 0.28400(19) 0.26802(17) 0.09722(18) 0.0458(4) Uani 1 1 d
H13B H 0.3349(18) 0.3230(17) 0.0617(17) 0.047(5) Uiso 1 1 d
H13A H 0.2991(19) 0.3092(18) 0.188(2) 0.062(5) Uiso 1 1 d
C14 C -0.0446(2) 0.1905(3) -0.2343(3) 0.0707(6) Uani 1 1 d
H14C H -0.086(3) 0.278(3) -0.254(3) 0.110(9) Uiso 1 1 d
H14B H -0.090(2) 0.137(2) -0.194(2) 0.078(7) Uiso 1 1 d
H14A H -0.054(3) 0.145(3) -0.323(3) 0.102(9) Uiso 1 1 d

loop_
_atom_site_aniso_label
_atom_site_aniso_U_11
_atom_site_aniso_U_22
_atom_site_aniso_U_33
_atom_site_aniso_U_23
_atom_site_aniso_U_13
_atom_site_aniso_U_12
N1 0.0542(9) 0.0460(8) 0.0373(8) 0.0066(6) 0.0245(7) 0.0005(6)
O2 0.0473(7) 0.0476(7) 0.0422(7) 0.0094(5) 0.0207(5) -0.0045(5)
C3 0.0421(9) 0.0361(8) 0.0362(8) 0.0048(6) 0.0205(7) -0.0022(6)
N4 0.0447(8) 0.0401(7) 0.0321(7) 0.0028(5) 0.0181(6) -0.0041(6)
C5 0.0502(10) 0.0520(11) 0.0398(9) 0.0037(7) 0.0178(8) -0.0130(8)
C6 0.0531(10) 0.0516(10) 0.0400(9) 0.0029(8) 0.0155(8) -0.0114(9)
N7 0.0599(9) 0.0492(8) 0.0319(8) 0.0029(6) 0.0179(7) -0.0067(7)
C8 0.0536(10) 0.0301(7) 0.0340(8) 0.0041(6) 0.0229(7) 0.0017(7)
C9 0.0441(9) 0.0463(10) 0.0395(9) -0.0019(7) 0.0194(8) 0.0038(7)
C10 0.0463(10) 0.0512(10) 0.0440(10) -0.0058(8) 0.0177(8) -0.0021(8)
C11 0.0428(10) 0.0560(10) 0.0443(10) 0.0135(8) 0.0189(8) 0.0021(8)
C12 0.0586(11) 0.0460(10) 0.0595(12) 0.0097(8) 0.0320(10) 0.0158(9)
C13 0.0604(11) 0.0383(9) 0.0428(10) 0.0022(7) 0.0259(9) 0.0024(8)
C14 0.0489(12) 0.0844(17) 0.0684(15) 0.0205(13) 0.0156(11) 0.0067(11)

loop_
_atom_type_symbol
_atom_type_description
_atom_type_scat_dispersion_real
_atom_type_scat_dispersion_imag
_atom_type_scat_source
C C 0.0033 0.0016 'International Tables Vol C Tables 4.2.6.8 and 6.1.1.4'
H H 0.0000 0.0000 'International Tables Vol C Tables 4.2.6.8 and 6.1.1.4'
N N 0.0061 0.0033 'International Tables Vol C Tables 4.2.6.8 and 6.1.1.4'
O O 0.0106 0.0060 'International Tables Vol C Tables 4.2.6.8 and 6.1.1.4'

loop_
_geom_angle_atom_site_label_1
_geom_angle_atom_site_label_2
_geom_angle_atom_site_label_3
_geom_angle
C8 N1 O2 102.38(12)
C3 O2 N1 107.62(11)
O2 C3 N4 99.38(11)
O2 C3 C9 108.28(12)
N4 C3 C9 112.29(13)
O2 C3 C13 110.07(13)
N4 C3 C13 114.66(13)
C9 C3 C13 111.36(13)
C8 N4 C3 104.93(12)
C8 N4 C5 107.30(13)
C3 N4 C5 129.47(13)
N4 C5 C6 100.00(13)
N4 C5 H5B 111.5(11)
C6 C5 H5B 112.2(11)
N4 C5 H5A 108.8(11)
C6 C5 H5A 112.1(11)
H5B C5 H5A 111.6(16)
N7 C6 C5 101.92(15)
N7 C6 H6B 111.2(11)
C5 C6 H6B 113.5(11)
N7 C6 H6A 111.6(11)
C5 C6 H6A 110.6(10)
H6B C6 H6A 108.0(15)
C8 N7 C6 107.28(13)
C8 N7 H7 117.9(13)
C6 N7 H7 119.2(13)
N1 C8 N7 132.45(14)
N1 C8 N4 116.22(14)
N7 C8 N4 111.20(14)
C3 C9 C10 111.89(14)
C3 C9 H9B 108.6(10)
C10 C9 H9B 109.0(9)
C3 C9 H9A 108.7(11)
C10 C9 H9A 113.1(10)
H9B C9 H9A 105.4(15)
C9 C10 C11 112.97(15)
C9 C10 H10B 109.3(11)
C11 C10 H10B 111.3(11)
C9 C10 H10A 108.1(10)
C11 C10 H10A 108.9(11)
H10B C10 H10A 106.0(15)
C10 C11 C14 110.63(17)
C10 C11 C12 109.71(14)
C14 C11 C12 112.36(18)
C10 C11 H11 106.4(11)
C14 C11 H11 109.0(10)
C12 C11 H11 108.5(11)
C13 C12 C11 112.24(15)
C13 C12 H12B 109.2(11)
C11 C12 H12B 110.1(11)
C13 C12 H12A 110.6(12)
C11 C12 H12A 110.0(12)
H12B C12 H12A 104.3(17)
C12 C13 C3 110.75(14)
C12 C13 H13B 110.5(10)
C3 C13 H13B 107.0(10)
C12 C13 H13A 112.1(11)
C3 C13 H13A 109.2(10)
H13B C13 H13A 107.1(14)
C11 C14 H14C 111.8(17)
C11 C14 H14B 108.4(13)
H14C C14 H14B 109(2)
C11 C14 H14A 109.2(15)
H14C C14 H14A 109(2)
H14B C14 H14A 109(2)

loop_
_geom_bond_atom_site_label_1
_geom_bond_atom_site_label_2
_geom_bond_distance
N1 C8 1.294(2)
N1 O2 1.4755(17)
O2 C3 1.4565(18)
C3 N4 1.461(2)
C3 C9 1.509(2)
C3 C13 1.525(2)
N4 C8 1.3671(19)
N4 C5 1.464(2)
C5 C6 1.531(2)
C5 H5B 0.97(2)
C5 H5A 0.973(19)
C6 N7 1.469(2)
C6 H6B 0.98(2)
C6 H6A 1.06(2)
N7 C8 1.356(2)
N7 H7 0.87(2)
C9 C10 1.517(2)
C9 H9B 0.998(18)
C9 H9A 0.991(18)
C10 C11 1.519(2)
C10 H10B 0.98(2)
C10 H10A 1.00(2)
C11 C14 1.523(3)
C11 C12 1.527(3)
C11 H11 0.97(2)
C12 C13 1.520(3)
C12 H12B 1.02(2)
C12 H12A 0.93(2)
C13 H13B 0.961(19)
C13 H13A 1.03(2)
C14 H14C 0.95(3)
C14 H14B 0.95(3)
C14 H14A 1.03(3)

loop_
_geom_hbond_atom_site_label_D
_geom_hbond_atom_site_label_H
_geom_hbond_atom_site_label_A
_geom_hbond_distance_DH
_geom_hbond_distance_HA
_geom_hbond_distance_DA
_geom_hbond_angle_DHA
_geom_hbond_site_symmetry_A
N7 H7 N1 0.87(2) 2.13(2) 2.962(2) 159.6(18) 3_656

loop_
_geom_torsion_atom_site_label_1
_geom_torsion_atom_site_label_2
_geom_torsion_atom_site_label_3
_geom_torsion_atom_site_label_4
_geom_torsion
C8 N1 O2 C3 -19.64(15)
N1 O2 C3 N4 29.34(14)
N1 O2 C3 C9 146.69(12)
N1 O2 C3 C13 -91.36(14)
O2 C3 N4 C8 -28.23(14)
C9 C3 N4 C8 -142.52(13)
C13 C3 N4 C8 89.06(15)
O2 C3 N4 C5 -156.44(15)
C9 C3 N4 C5 89.3(2)
C13 C3 N4 C5 -39.1(2)
C8 N4 C5 C6 31.33(18)
C3 N4 C5 C6 158.64(15)
N4 C5 C6 N7 -33.41(18)
C5 C6 N7 C8 25.36(18)
O2 N1 C8 N7 175.88(16)
O2 N1 C8 N4 0.26(17)
C6 N7 C8 N1 178.03(17)
C6 N7 C8 N4 -6.19(18)
C3 N4 C8 N1 18.89(17)
C5 N4 C8 N1 159.44(15)
C3 N4 C8 N7 -157.64(13)
C5 N4 C8 N7 -17.09(18)
O2 C3 C9 C10 67.28(17)
N4 C3 C9 C10 175.99(13)
C13 C3 C9 C10 -53.87(19)
C3 C9 C10 C11 54.1(2)
C9 C10 C11 C14 -178.25(17)
C9 C10 C11 C12 -53.7(2)
C10 C11 C12 C13 55.1(2)
C14 C11 C12 C13 178.60(17)
C11 C12 C13 C3 -56.3(2)
O2 C3 C13 C12 -65.11(18)
N4 C3 C13 C12 -176.12(13)
C9 C3 C13 C12 54.99(19)

loop_
_cod_related_entry_id
_cod_related_entry_database
_cod_related_entry_code
1 ChemSpider 9292078
